data_2019287
loop_
_publ_author_name
'Schultz, Madeleine'
'Plessow, Philipp-Nikolaus'
'Rominger, Frank'
'Weigel, Laura'

_publ_section_title
;
 Structure, magnetism and colour in simple bis(phosphine)nickel(II)
 dihalide complexes: an experimental and theoretical investigation
;
_journal_issue 12
_journal_name_full 'Acta Crystallographica Section C'
_journal_page_first 1437
_journal_page_last 1447
_journal_paper_doi 10.1107/S0108270113030692
_journal_volume 69
_journal_year 2013
_chemical_formula_iupac '[Ni Cl2 (C18 H40 P2)]'
_chemical_formula_moiety 'C18 H40 Cl2 Ni P2'
_chemical_formula_sum 'C18 H40 Cl2 Ni P2'
_chemical_formula_weight 448.05
_chemical_name_common (dtbpe)NiCl2
_chemical_name_systematic '[1,2-Bis(di-<i>tert</i>-butylphosphanyl)ethane-\k^2^<i>P</i>,<i>P</i>']dichloridonickel(II)'
_space_group_IT_number 4
_space_group_name_Hall 'P 2yb'
_symmetry_cell_setting monoclinic
_symmetry_space_group_name_Hall 'P 2yb'
_symmetry_space_group_name_H-M 'P 1 21 1'
_atom_sites_solution_hydrogens geom
_atom_sites_solution_primary direct
_atom_sites_solution_secondary difmap
_audit_creation_method SHELXL-97
_cell_angle_alpha 90.00
_cell_angle_beta 109.9650(10)
_cell_angle_gamma 90.00
_cell_formula_units_Z 4
_cell_length_a 11.1034(7)
_cell_length_b 15.1216(9)
_cell_length_c 14.5301(9)
_cell_measurement_reflns_used 9977
_cell_measurement_temperature 200(2)
_cell_measurement_theta_max 28.97
_cell_measurement_theta_min 2.37
_cell_volume 2293.0(2)
_computing_cell_refinement 'SAINT (Bruker, 2005)'
_computing_data_collection 'APEX2 (Bruker, 2005)'
_computing_data_reduction 'SAINT (Bruker, 2005)'
_computing_molecular_graphics 'SHELXTL (Sheldrick, 2008<i>b</i>)'
_computing_publication_material 'SHELXTL (Sheldrick, 2008<i>b</i>)'
_computing_structure_refinement 'SHELXL97 (Sheldrick, 2008<i>b</i>)'
_computing_structure_solution 'SHELXS97 (Sheldrick, 2008<i>b</i>)'
_diffrn_ambient_temperature 200(2)
_diffrn_measured_fraction_theta_full 0.994
_diffrn_measured_fraction_theta_max 0.994
_diffrn_measurement_device_type 'Bruker APEXII Quazar'
_diffrn_measurement_method '\f and \w scans'
_diffrn_radiation_monochromator mirror
_diffrn_radiation_source 'ImuS microsource'
_diffrn_radiation_type MoK\a
_diffrn_radiation_wavelength 0.71073
_diffrn_reflns_av_R_equivalents 0.0369
_diffrn_reflns_av_sigmaI/netI 0.0535
_diffrn_reflns_limit_h_max 15
_diffrn_reflns_limit_h_min -15
_diffrn_reflns_limit_k_max 20
_diffrn_reflns_limit_k_min -19
_diffrn_reflns_limit_l_max 19
_diffrn_reflns_limit_l_min -19
_diffrn_reflns_number 30373
_diffrn_reflns_theta_full 28.70
_diffrn_reflns_theta_max 28.70
_diffrn_reflns_theta_min 1.49
_exptl_absorpt_coefficient_mu 1.217
_exptl_absorpt_correction_T_max 0.9196
_exptl_absorpt_correction_T_min 0.7928
_exptl_absorpt_correction_type multi-scan
_exptl_absorpt_process_details
;
(SADABS; Sheldrick, 2008<i>a</i>)
;
_exptl_crystal_colour red
_exptl_crystal_density_diffrn 1.298
_exptl_crystal_density_method 'not measured'
_exptl_crystal_description needle
_exptl_crystal_F_000 960
_exptl_crystal_size_max 0.20
_exptl_crystal_size_mid 0.08
_exptl_crystal_size_min 0.07
_refine_diff_density_max 0.510
_refine_diff_density_min -0.429
_refine_ls_abs_structure_details 'Flack (1983), <b>???? Friedel pairs</b>'
_refine_ls_abs_structure_Flack 0.497(11)
_refine_ls_extinction_method none
_refine_ls_goodness_of_fit_ref 1.032
_refine_ls_hydrogen_treatment constr
_refine_ls_matrix_type full
_refine_ls_number_parameters 479
_refine_ls_number_reflns 11668
_refine_ls_number_restraints 67
_refine_ls_restrained_S_all 1.029
_refine_ls_R_factor_all 0.0592
_refine_ls_R_factor_gt 0.0445
_refine_ls_shift/su_max 0.001
_refine_ls_shift/su_mean 0.000
_refine_ls_structure_factor_coef Fsqd
_refine_ls_weighting_details 'calc w=1/[\s^2^(Fo^2^)+(0.0328P)^2^+1.7022P] where P=(Fo^2^+2Fc^2^)/3'
_refine_ls_weighting_scheme calc
_refine_ls_wR_factor_gt 0.0892
_refine_ls_wR_factor_ref 0.0959
_reflns_number_gt 9616
_reflns_number_total 11668
_reflns_threshold_expression I>2sigma(I)
_cod_data_source_file fa3325.cif
_cod_data_source_block lw27
_cod_original_sg_symbol_H-M 'P 21'
_cod_database_code 2019287

loop_
_symmetry_equiv_pos_as_xyz
'x, y, z'
'-x, y+1/2, -z'

loop_
_atom_site_type_symbol
_atom_site_label
_atom_site_fract_x
_atom_site_fract_y
_atom_site_fract_z
_atom_site_U_iso_or_equiv
_atom_site_adp_type
_atom_site_calc_flag
_atom_site_refinement_flags
_atom_site_occupancy
_atom_site_symmetry_multiplicity
_atom_site_disorder_assembly
_atom_site_disorder_group
Ni Ni1_1 0.46480(4) 1.04090(3) 0.47529(3) 0.02289(10) Uani d . 1 1 A .
Cl Cl1_1 0.56346(9) 0.94644(7) 0.41005(7) 0.0386(2) Uani d . 1 1 . .
Cl Cl2_1 0.29424(10) 0.95426(7) 0.43790(8) 0.0424(2) Uani d . 1 1 . .
P P1_1 0.37696(9) 1.12973(6) 0.55408(7) 0.0253(2) Uani d . 1 1 A .
P P2_1 0.63105(9) 1.12983(6) 0.50540(6) 0.02363(19) Uani d . 1 1 . .
C C9_1 0.5015(4) 1.2119(3) 0.6146(3) 0.0348(9) Uani d . 1 1 . .
H H9A_1 0.4597 1.2676 0.6231 0.042 Uiso calc R 1 1 A .
H H9B_1 0.5528 1.1898 0.6805 0.042 Uiso calc R 1 1 . .
C C10_1 0.5891(4) 1.2309(3) 0.5588(3) 0.0354(9) Uani d . 1 1 A .
H H10A_1 0.6684 1.2587 0.6031 0.042 Uiso calc R 1 1 . .
H H10B_1 0.5472 1.2734 0.5057 0.042 Uiso calc R 1 1 . .
C C11_1 0.3417(4) 1.0762(3) 0.6604(3) 0.0366(9) Uani d . 1 1 . .
C C12_1 0.4413(5) 1.0029(3) 0.7020(4) 0.0552(13) Uani d . 1 1 A .
H H12A_1 0.4380 0.9607 0.6499 0.083 Uiso calc R 1 1 . .
H H12B_1 0.4224 0.9720 0.7548 0.083 Uiso calc R 1 1 . .
H H12C_1 0.5271 1.0290 0.7278 0.083 Uiso calc R 1 1 . .
C C13_1 0.3523(6) 1.1414(4) 0.7437(4) 0.0700(17) Uani d . 1 1 A .
H H13A_1 0.4411 1.1616 0.7726 0.105 Uiso calc R 1 1 . .
H H13B_1 0.3261 1.1120 0.7939 0.105 Uiso calc R 1 1 . .
H H13C_1 0.2963 1.1923 0.7177 0.105 Uiso calc R 1 1 . .
C C14_1 0.2106(4) 1.0326(3) 0.6299(3) 0.0501(11) Uani d . 1 1 A .
H H14A_1 0.2032 0.9894 0.5780 0.075 Uiso calc R 1 1 . .
H H14B_1 0.1439 1.0778 0.6057 0.075 Uiso calc R 1 1 . .
H H14C_1 0.2001 1.0025 0.6865 0.075 Uiso calc R 1 1 . .
C C15_1 0.2332(4) 1.1964(3) 0.4768(3) 0.0399(10) Uani d . 1 1 . .
C C16_1 0.1812(5) 1.2568(3) 0.5390(5) 0.0630(15) Uani d . 1 1 A .
H H16A_1 0.2522 1.2898 0.5854 0.094 Uiso calc R 1 1 . .
H H16B_1 0.1388 1.2210 0.5752 0.094 Uiso calc R 1 1 . .
H H16C_1 0.1194 1.2984 0.4963 0.094 Uiso calc R 1 1 . .
C C17_1 0.1260(4) 1.1389(4) 0.4139(4) 0.0651(15) Uani d . 1 1 A .
H H17A_1 0.0979 1.0989 0.4556 0.098 Uiso calc R 1 1 . .
H H17B_1 0.1562 1.1042 0.3691 0.098 Uiso calc R 1 1 . .
H H17C_1 0.0540 1.1763 0.3759 0.098 Uiso calc R 1 1 . .
C C18_1 0.2798(5) 1.2571(3) 0.4114(4) 0.0575(13) Uani d . 1 1 A .
H H18A_1 0.3511 1.2934 0.4523 0.086 Uiso calc R 1 1 . .
H H18B_1 0.2094 1.2956 0.3733 0.086 Uiso calc R 1 1 . .
H H18C_1 0.3085 1.2211 0.3667 0.086 Uiso calc R 1 1 . .
C C21_1 0.7893(18) 1.0986(11) 0.6028(13) 0.026(3) Uani d PDU 0.395(13) 1 A 1
C C22_1 0.8978(12) 1.1676(9) 0.6190(11) 0.045(3) Uani d PDU 0.395(13) 1 A 1
H H22A_1 0.9233 1.1701 0.5607 0.068 Uiso calc PR 0.395(13) 1 A 1
H H22B_1 0.9717 1.1504 0.6759 0.068 Uiso calc PR 0.395(13) 1 A 1
H H22C_1 0.8671 1.2258 0.6306 0.068 Uiso calc PR 0.395(13) 1 A 1
C C23_1 0.7624(11) 1.0885(12) 0.6990(8) 0.053(5) Uani d PDU 0.395(13) 1 A 1
H H23A_1 0.6873 1.0505 0.6882 0.080 Uiso calc PR 0.395(13) 1 A 1
H H23B_1 0.7459 1.1468 0.7216 0.080 Uiso calc PR 0.395(13) 1 A 1
H H23C_1 0.8369 1.0616 0.7486 0.080 Uiso calc PR 0.395(13) 1 A 1
C C24_1 0.8380(17) 1.0097(10) 0.5773(14) 0.045(4) Uani d PDU 0.395(13) 1 A 1
H H24A_1 0.7802 0.9621 0.5818 0.067 Uiso calc PR 0.395(13) 1 A 1
H H24B_1 0.9244 0.9981 0.6234 0.067 Uiso calc PR 0.395(13) 1 A 1
H H24C_1 0.8402 1.0122 0.5106 0.067 Uiso calc PR 0.395(13) 1 A 1
C C21B_1 0.7810(14) 1.0794(8) 0.5965(10) 0.034(3) Uani d PDU 0.605(13) 1 A 2
C C22B_1 0.8652(10) 1.1531(6) 0.6599(8) 0.057(3) Uani d PDU 0.605(13) 1 A 2
H H22D_1 0.8896 1.1949 0.6178 0.085 Uiso calc PR 0.605(13) 1 A 2
H H22E_1 0.9425 1.1270 0.7070 0.085 Uiso calc PR 0.605(13) 1 A 2
H H22F_1 0.8170 1.1844 0.6953 0.085 Uiso calc PR 0.605(13) 1 A 2
C C23B_1 0.7408(7) 1.0182(7) 0.6648(6) 0.047(3) Uani d PDU 0.605(13) 1 A 2
H H23D_1 0.6852 0.9714 0.6263 0.070 Uiso calc PR 0.605(13) 1 A 2
H H23E_1 0.6942 1.0524 0.6991 0.070 Uiso calc PR 0.605(13) 1 A 2
H H23F_1 0.8172 0.9918 0.7126 0.070 Uiso calc PR 0.605(13) 1 A 2
C C24B_1 0.8627(12) 1.0264(7) 0.5486(9) 0.047(3) Uani d PDU 0.605(13) 1 A 2
H H24D_1 0.8092 0.9816 0.5047 0.070 Uiso calc PR 0.605(13) 1 A 2
H H24E_1 0.9333 0.9974 0.5996 0.070 Uiso calc PR 0.605(13) 1 A 2
H H24F_1 0.8976 1.0667 0.5111 0.070 Uiso calc PR 0.605(13) 1 A 2
C C25_1 0.6639(4) 1.1747(3) 0.3943(3) 0.0357(9) Uani d . 1 1 A .
C C26_1 0.5365(5) 1.2001(5) 0.3179(4) 0.092(2) Uani d . 1 1 . .
H H26A_1 0.4781 1.1494 0.3048 0.138 Uiso calc R 1 1 A .
H H26B_1 0.5503 1.2177 0.2573 0.138 Uiso calc R 1 1 . .
H H26C_1 0.4991 1.2496 0.3424 0.138 Uiso calc R 1 1 . .
C C27_1 0.7195(8) 1.1068(4) 0.3423(5) 0.098(3) Uani d . 1 1 . .
H H27A_1 0.6621 1.0556 0.3237 0.148 Uiso calc R 1 1 A .
H H27B_1 0.8038 1.0877 0.3863 0.148 Uiso calc R 1 1 . .
H H27C_1 0.7282 1.1334 0.2834 0.148 Uiso calc R 1 1 . .
C C28_1 0.7511(6) 1.2544(4) 0.4192(4) 0.0750(19) Uani d . 1 1 . .
H H28A_1 0.7125 1.3007 0.4473 0.113 Uiso calc R 1 1 A .
H H28B_1 0.7632 1.2768 0.3597 0.113 Uiso calc R 1 1 . .
H H28C_1 0.8343 1.2375 0.4668 0.113 Uiso calc R 1 1 . .
Ni Ni1_2 0.01605(4) 0.95328(3) -0.03278(3) 0.02298(10) Uani d . 1 1 . .
Cl Cl1_2 -0.13978(11) 1.05016(7) -0.06309(9) 0.0478(3) Uani d . 1 1 . .
Cl Cl2_2 0.09688(10) 1.02515(8) -0.13063(8) 0.0514(3) Uani d . 1 1 . .
P P1_2 0.18540(9) 0.86700(6) 0.01397(7) 0.02372(19) Uani d . 1 1 . .
P P2_2 -0.07680(9) 0.87348(6) 0.05081(7) 0.0265(2) Uani d . 1 1 . .
C C9_2 0.1453(4) 0.7732(3) 0.0783(3) 0.0363(10) Uani d . 1 1 . .
H H9A_2 0.1137 0.7239 0.0314 0.044 Uiso calc R 1 1 . .
H H9B_2 0.2242 0.7529 0.1302 0.044 Uiso calc R 1 1 . .
C C10_2 0.0439(4) 0.7948(3) 0.1248(3) 0.0358(10) Uani d . 1 1 . .
H H10A_2 0.0866 0.8201 0.1908 0.043 Uiso calc R 1 1 . .
H H10B_2 0.0006 0.7395 0.1326 0.043 Uiso calc R 1 1 . .
C C11_2 0.3253(3) 0.9243(3) 0.1068(3) 0.0338(9) Uani d . 1 1 . .
C C12_2 0.3661(4) 1.0085(3) 0.0671(4) 0.0488(12) Uani d . 1 1 . .
H H12A_2 0.2916 1.0472 0.0395 0.073 Uiso calc R 1 1 . .
H H12B_2 0.4014 0.9930 0.0159 0.073 Uiso calc R 1 1 . .
H H12C_2 0.4315 1.0394 0.1204 0.073 Uiso calc R 1 1 . .
C C13_2 0.4419(4) 0.8638(3) 0.1491(3) 0.0478(11) Uani d . 1 1 . .
H H13A_2 0.4164 0.8102 0.1756 0.072 Uiso calc R 1 1 . .
H H13B_2 0.5083 0.8949 0.2015 0.072 Uiso calc R 1 1 . .
H H13C_2 0.4757 0.8476 0.0973 0.072 Uiso calc R 1 1 . .
C C14_2 0.2779(4) 0.9529(5) 0.1906(3) 0.0625(15) Uani d . 1 1 . .
H H14A_2 0.2523 0.9005 0.2191 0.094 Uiso calc R 1 1 . .
H H14B_2 0.2043 0.9927 0.1648 0.094 Uiso calc R 1 1 . .
H H14C_2 0.3470 0.9837 0.2412 0.094 Uiso calc R 1 1 . .
C C15_2 0.2390(4) 0.8099(3) -0.0817(3) 0.0398(10) Uani d . 1 1 . .
C C16_2 0.3112(5) 0.7231(3) -0.0427(4) 0.0591(15) Uani d . 1 1 . .
H H16A_2 0.3848 0.7355 0.0164 0.089 Uiso calc R 1 1 . .
H H16B_2 0.3412 0.6972 -0.0928 0.089 Uiso calc R 1 1 . .
H H16C_2 0.2534 0.6816 -0.0268 0.089 Uiso calc R 1 1 . .
C C17_2 0.3276(4) 0.8689(3) -0.1165(3) 0.0439(10) Uani d . 1 1 . .
H H17A_2 0.2887 0.9275 -0.1338 0.066 Uiso calc R 1 1 . .
H H17B_2 0.3401 0.8421 -0.1741 0.066 Uiso calc R 1 1 . .
H H17C_2 0.4107 0.8747 -0.0640 0.066 Uiso calc R 1 1 . .
C C18_2 0.1197(5) 0.7892(4) -0.1693(4) 0.0690(17) Uani d . 1 1 . .
H H18A_2 0.0711 0.8437 -0.1924 0.104 Uiso calc R 1 1 . .
H H18B_2 0.0662 0.7467 -0.1499 0.104 Uiso calc R 1 1 . .
H H18C_2 0.1451 0.7638 -0.2221 0.104 Uiso calc R 1 1 . .
C C21_2 -0.1326(4) 0.9303(3) 0.1465(3) 0.0378(10) Uani d . 1 1 . .
C C22_2 -0.1341(5) 0.8656(4) 0.2277(4) 0.0650(15) Uani d . 1 1 . .
H H22A_2 -0.0461 0.8484 0.2659 0.098 Uiso calc R 1 1 . .
H H22B_2 -0.1835 0.8129 0.1982 0.098 Uiso calc R 1 1 . .
H H22C_2 -0.1736 0.8943 0.2708 0.098 Uiso calc R 1 1 . .
C C23_2 -0.0376(4) 1.0052(3) 0.1929(3) 0.0496(12) Uani d . 1 1 . .
H H23A_2 0.0466 0.9798 0.2290 0.074 Uiso calc R 1 1 . .
H H23B_2 -0.0684 1.0390 0.2379 0.074 Uiso calc R 1 1 . .
H H23C_2 -0.0304 1.0444 0.1413 0.074 Uiso calc R 1 1 . .
C C24_2 -0.2660(4) 0.9709(3) 0.1024(3) 0.0420(10) Uani d . 1 1 . .
H H24A_2 -0.3292 0.9238 0.0771 0.063 Uiso calc R 1 1 . .
H H24B_2 -0.2677 1.0108 0.0489 0.063 Uiso calc R 1 1 . .
H H24C_2 -0.2867 1.0042 0.1530 0.063 Uiso calc R 1 1 . .
C C25_2 -0.2112(4) 0.8033(3) -0.0326(4) 0.0431(11) Uani d . 1 1 . .
C C26_2 -0.1518(5) 0.7383(3) -0.0858(4) 0.0553(13) Uani d . 1 1 . .
H H26A_2 -0.0962 0.6967 -0.0384 0.083 Uiso calc R 1 1 . .
H H26B_2 -0.1012 0.7710 -0.1181 0.083 Uiso calc R 1 1 . .
H H26C_2 -0.2200 0.7055 -0.1350 0.083 Uiso calc R 1 1 . .
C C27_2 -0.3069(4) 0.8609(3) -0.1111(4) 0.0558(13) Uani d . 1 1 . .
H H27A_2 -0.3419 0.9065 -0.0793 0.084 Uiso calc R 1 1 . .
H H27B_2 -0.3768 0.8239 -0.1525 0.084 Uiso calc R 1 1 . .
H H27C_2 -0.2630 0.8893 -0.1514 0.084 Uiso calc R 1 1 . .
C C28_2 -0.2822(5) 0.7497(3) 0.0224(5) 0.0606(15) Uani d . 1 1 . .
H H28A_2 -0.3283 0.7899 0.0515 0.091 Uiso calc R 1 1 . .
H H28B_2 -0.2203 0.7150 0.0742 0.091 Uiso calc R 1 1 . .
H H28C_2 -0.3433 0.7097 -0.0234 0.091 Uiso calc R 1 1 . .

loop_
_atom_site_aniso_label
_atom_site_aniso_U_11
_atom_site_aniso_U_22
_atom_site_aniso_U_33
_atom_site_aniso_U_12
_atom_site_aniso_U_13
_atom_site_aniso_U_23
Ni1_1 0.0322(2) 0.0164(2) 0.0192(2) 0.00034(18) 0.00768(17) -0.00137(18)
Cl1_1 0.0351(5) 0.0319(5) 0.0428(5) 0.0071(4) 0.0055(4) -0.0160(5)
Cl2_1 0.0544(6) 0.0308(5) 0.0502(6) -0.0165(5) 0.0285(5) -0.0127(5)
P1_1 0.0284(5) 0.0219(5) 0.0274(5) -0.0029(4) 0.0119(4) -0.0046(4)
P2_1 0.0281(5) 0.0227(5) 0.0208(4) 0.0006(4) 0.0093(4) -0.0015(4)
C9_1 0.040(2) 0.034(2) 0.034(2) -0.0105(17) 0.0170(17) -0.0159(18)
C10_1 0.045(2) 0.025(2) 0.042(2) -0.0061(17) 0.0232(19) -0.0102(17)
C11_1 0.038(2) 0.044(3) 0.032(2) -0.0052(18) 0.0171(18) 0.0002(18)
C12_1 0.060(3) 0.065(3) 0.047(3) -0.001(2) 0.026(2) 0.023(2)
C13_1 0.097(4) 0.080(4) 0.054(3) -0.033(3) 0.053(3) -0.025(3)
C14_1 0.058(3) 0.049(3) 0.053(3) -0.012(2) 0.032(2) 0.001(2)
C15_1 0.033(2) 0.031(2) 0.052(3) 0.0027(18) 0.0101(19) 0.001(2)
C16_1 0.045(3) 0.046(3) 0.101(5) 0.010(2) 0.028(3) -0.003(3)
C17_1 0.044(3) 0.054(3) 0.073(4) 0.000(2) -0.013(2) -0.002(3)
C18_1 0.054(3) 0.050(3) 0.060(3) 0.012(2) 0.009(2) 0.018(3)
C21_1 0.013(6) 0.038(8) 0.024(7) -0.001(5) 0.003(5) 0.004(6)
C22_1 0.026(6) 0.063(8) 0.043(8) -0.015(5) 0.005(5) -0.018(6)
C23_1 0.041(6) 0.090(12) 0.022(5) 0.011(7) 0.003(4) 0.019(6)
C24_1 0.022(8) 0.050(7) 0.055(10) 0.005(5) 0.004(6) 0.001(7)
C21B_1 0.034(5) 0.026(5) 0.033(5) -0.007(4) 0.001(4) 0.000(3)
C22B_1 0.047(6) 0.057(6) 0.047(6) -0.015(4) -0.007(4) -0.006(4)
C23B_1 0.037(4) 0.065(6) 0.033(4) -0.001(3) 0.005(3) 0.016(4)
C24B_1 0.024(5) 0.054(6) 0.060(7) 0.002(4) 0.012(4) 0.005(5)
C25_1 0.049(2) 0.031(2) 0.032(2) 0.0029(18) 0.0200(18) 0.0081(17)
C26_1 0.066(4) 0.156(7) 0.053(3) 0.010(4) 0.017(3) 0.059(4)
C27_1 0.202(8) 0.058(4) 0.084(4) 0.019(4) 0.113(5) 0.012(3)
C28_1 0.109(5) 0.075(4) 0.069(4) -0.048(4) 0.068(4) -0.022(3)
Ni1_2 0.0286(2) 0.0180(2) 0.0205(2) -0.00148(18) 0.00606(17) 0.00289(18)
Cl1_2 0.0595(7) 0.0284(6) 0.0607(7) 0.0175(5) 0.0273(6) 0.0140(5)
Cl2_2 0.0376(5) 0.0632(8) 0.0520(6) 0.0012(5) 0.0136(5) 0.0368(6)
P1_2 0.0310(5) 0.0213(5) 0.0215(4) 0.0010(4) 0.0124(4) 0.0015(4)
P2_2 0.0343(5) 0.0192(5) 0.0308(5) 0.0032(4) 0.0173(4) 0.0033(4)
C9_2 0.044(2) 0.025(2) 0.051(3) 0.0119(17) 0.029(2) 0.0128(18)
C10_2 0.041(2) 0.030(2) 0.047(2) 0.0152(17) 0.0286(19) 0.0197(18)
C11_2 0.0239(18) 0.048(3) 0.0252(19) 0.0080(16) 0.0024(14) -0.0032(17)
C12_2 0.035(2) 0.034(2) 0.061(3) -0.0091(18) -0.004(2) -0.006(2)
C13_2 0.036(2) 0.064(3) 0.043(2) 0.017(2) 0.0129(19) 0.016(2)
C14_2 0.035(2) 0.108(4) 0.039(2) -0.002(3) 0.0069(19) -0.035(3)
C15_2 0.050(2) 0.042(3) 0.038(2) -0.013(2) 0.029(2) -0.017(2)
C16_2 0.082(4) 0.030(2) 0.092(4) 0.001(2) 0.066(3) -0.013(3)
C17_2 0.052(2) 0.050(3) 0.043(2) -0.010(2) 0.034(2) -0.004(2)
C18_2 0.071(3) 0.096(4) 0.054(3) -0.036(3) 0.039(3) -0.047(3)
C21_2 0.042(2) 0.043(3) 0.037(2) 0.0087(18) 0.0254(18) 0.0026(18)
C22_2 0.089(4) 0.075(4) 0.055(3) 0.028(3) 0.055(3) 0.023(3)
C23_2 0.050(3) 0.063(3) 0.040(2) 0.010(2) 0.022(2) -0.017(2)
C24_2 0.041(2) 0.035(2) 0.058(3) 0.0068(18) 0.026(2) -0.005(2)
C25_2 0.044(2) 0.025(2) 0.065(3) -0.0056(18) 0.024(2) -0.009(2)
C26_2 0.056(3) 0.039(3) 0.077(4) -0.009(2) 0.031(3) -0.023(3)
C27_2 0.043(2) 0.043(3) 0.068(3) -0.001(2) 0.002(2) -0.013(3)
C28_2 0.059(3) 0.030(3) 0.111(5) -0.007(2) 0.053(3) -0.003(3)

loop_
_atom_type_symbol
_atom_type_description
_atom_type_scat_dispersion_real
_atom_type_scat_dispersion_imag
_atom_type_scat_source
C C 0.0033 0.0016 'International Tables Vol C Tables 4.2.6.8 and 6.1.1.4'
H H 0.0000 0.0000 'International Tables Vol C Tables 4.2.6.8 and 6.1.1.4'
P P 0.1023 0.0942 'International Tables Vol C Tables 4.2.6.8 and 6.1.1.4'
Cl Cl 0.1484 0.1585 'International Tables Vol C Tables 4.2.6.8 and 6.1.1.4'
Ni Ni 0.3393 1.1124 'International Tables Vol C Tables 4.2.6.8 and 6.1.1.4'

loop_
_geom_angle_atom_site_label_1
_geom_angle_atom_site_label_2
_geom_angle_atom_site_label_3
_geom_angle
P1_1 Ni1_1 Cl1_1 174.52(4)
P1_1 Ni1_1 P2_1 90.82(4)
Cl1_1 Ni1_1 P2_1 88.57(4)
P1_1 Ni1_1 Cl2_1 89.71(4)
Cl1_1 Ni1_1 Cl2_1 91.16(4)
P2_1 Ni1_1 Cl2_1 177.26(4)
C9_1 P1_1 C15_1 105.48(19)
C9_1 P1_1 C11_1 103.19(18)
C15_1 P1_1 C11_1 110.04(19)
C9_1 P1_1 Ni1_1 105.44(13)
C15_1 P1_1 Ni1_1 116.71(15)
C11_1 P1_1 Ni1_1 114.50(14)
C10_1 P2_1 C21B_1 109.1(4)
C10_1 P2_1 C25_1 102.19(19)
C21B_1 P2_1 C25_1 111.1(3)
C10_1 P2_1 C21_1 101.2(5)
C21B_1 P2_1 C21_1 9.3(7)
C25_1 P2_1 C21_1 108.9(4)
C10_1 P2_1 Ni1_1 105.91(13)
C21B_1 P2_1 Ni1_1 111.7(3)
C25_1 P2_1 Ni1_1 116.15(14)
C21_1 P2_1 Ni1_1 119.7(4)
C10_1 C9_1 P1_1 113.1(3)
C10_1 C9_1 H9A_1 109.0
P1_1 C9_1 H9A_1 109.0
C10_1 C9_1 H9B_1 109.0
P1_1 C9_1 H9B_1 109.0
H9A_1 C9_1 H9B_1 107.8
C9_1 C10_1 P2_1 112.0(3)
C9_1 C10_1 H10A_1 109.2
P2_1 C10_1 H10A_1 109.2
C9_1 C10_1 H10B_1 109.2
P2_1 C10_1 H10B_1 109.2
H10A_1 C10_1 H10B_1 107.9
C14_1 C11_1 C13_1 108.4(4)
C14_1 C11_1 C12_1 106.9(4)
C13_1 C11_1 C12_1 107.7(4)
C14_1 C11_1 P1_1 113.0(3)
C13_1 C11_1 P1_1 112.7(3)
C12_1 C11_1 P1_1 107.9(3)
C11_1 C12_1 H12A_1 109.5
C11_1 C12_1 H12B_1 109.5
H12A_1 C12_1 H12B_1 109.5
C11_1 C12_1 H12C_1 109.5
H12A_1 C12_1 H12C_1 109.5
H12B_1 C12_1 H12C_1 109.5
C11_1 C13_1 H13A_1 109.5
C11_1 C13_1 H13B_1 109.5
H13A_1 C13_1 H13B_1 109.5
C11_1 C13_1 H13C_1 109.5
H13A_1 C13_1 H13C_1 109.5
H13B_1 C13_1 H13C_1 109.5
C11_1 C14_1 H14A_1 109.5
C11_1 C14_1 H14B_1 109.5
H14A_1 C14_1 H14B_1 109.5
C11_1 C14_1 H14C_1 109.5
H14A_1 C14_1 H14C_1 109.5
H14B_1 C14_1 H14C_1 109.5
C17_1 C15_1 C16_1 108.9(4)
C17_1 C15_1 C18_1 109.5(4)
C16_1 C15_1 C18_1 106.5(4)
C17_1 C15_1 P1_1 112.6(3)
C16_1 C15_1 P1_1 112.2(3)
C18_1 C15_1 P1_1 107.0(3)
C15_1 C16_1 H16A_1 109.5
C15_1 C16_1 H16B_1 109.5
H16A_1 C16_1 H16B_1 109.5
C15_1 C16_1 H16C_1 109.5
H16A_1 C16_1 H16C_1 109.5
H16B_1 C16_1 H16C_1 109.5
C15_1 C17_1 H17A_1 109.5
C15_1 C17_1 H17B_1 109.5
H17A_1 C17_1 H17B_1 109.5
C15_1 C17_1 H17C_1 109.5
H17A_1 C17_1 H17C_1 109.5
H17B_1 C17_1 H17C_1 109.5
C15_1 C18_1 H18A_1 109.5
C15_1 C18_1 H18B_1 109.5
H18A_1 C18_1 H18B_1 109.5
C15_1 C18_1 H18C_1 109.5
H18A_1 C18_1 H18C_1 109.5
H18B_1 C18_1 H18C_1 109.5
C23_1 C21_1 C24_1 109.0(12)
C23_1 C21_1 C22_1 108.2(11)
C24_1 C21_1 C22_1 107.8(12)
C23_1 C21_1 P2_1 106.6(10)
C24_1 C21_1 P2_1 110.4(11)
C22_1 C21_1 P2_1 114.7(11)
C23B_1 C21B_1 C22B_1 107.5(9)
C23B_1 C21B_1 C24B_1 109.0(9)
C22B_1 C21B_1 C24B_1 108.3(10)
C23B_1 C21B_1 P2_1 108.3(8)
C22B_1 C21B_1 P2_1 109.6(8)
C24B_1 C21B_1 P2_1 113.9(9)
C21B_1 C22B_1 H22D_1 109.5
C21B_1 C22B_1 H22E_1 109.5
H22D_1 C22B_1 H22E_1 109.5
C21B_1 C22B_1 H22F_1 109.5
H22D_1 C22B_1 H22F_1 109.5
H22E_1 C22B_1 H22F_1 109.5
C21B_1 C23B_1 H23D_1 109.5
C21B_1 C23B_1 H23E_1 109.5
H23D_1 C23B_1 H23E_1 109.5
C21B_1 C23B_1 H23F_1 109.5
H23D_1 C23B_1 H23F_1 109.5
H23E_1 C23B_1 H23F_1 109.5
C21B_1 C24B_1 H24D_1 109.5
C21B_1 C24B_1 H24E_1 109.5
H24D_1 C24B_1 H24E_1 109.5
C21B_1 C24B_1 H24F_1 109.5
H24D_1 C24B_1 H24F_1 109.5
H24E_1 C24B_1 H24F_1 109.5
C28_1 C25_1 C26_1 109.5(5)
C28_1 C25_1 C27_1 108.8(4)
C26_1 C25_1 C27_1 104.0(5)
C28_1 C25_1 P2_1 112.0(3)
C26_1 C25_1 P2_1 108.1(3)
C27_1 C25_1 P2_1 114.1(3)
C25_1 C26_1 H26A_1 109.5
C25_1 C26_1 H26B_1 109.5
H26A_1 C26_1 H26B_1 109.5
C25_1 C26_1 H26C_1 109.5
H26A_1 C26_1 H26C_1 109.5
H26B_1 C26_1 H26C_1 109.5
C25_1 C27_1 H27A_1 109.5
C25_1 C27_1 H27B_1 109.5
H27A_1 C27_1 H27B_1 109.5
C25_1 C27_1 H27C_1 109.5
H27A_1 C27_1 H27C_1 109.5
H27B_1 C27_1 H27C_1 109.5
C25_1 C28_1 H28A_1 109.5
C25_1 C28_1 H28B_1 109.5
H28A_1 C28_1 H28B_1 109.5
C25_1 C28_1 H28C_1 109.5
H28A_1 C28_1 H28C_1 109.5
H28B_1 C28_1 H28C_1 109.5
Cl1_2 Ni1_2 P1_2 172.57(5)
Cl1_2 Ni1_2 P2_2 89.48(4)
P1_2 Ni1_2 P2_2 90.95(4)
Cl1_2 Ni1_2 Cl2_2 90.47(4)
P1_2 Ni1_2 Cl2_2 89.90(4)
P2_2 Ni1_2 Cl2_2 173.84(5)
C9_2 P1_2 C11_2 106.0(2)
C9_2 P1_2 C15_2 102.27(19)
C11_2 P1_2 C15_2 110.23(17)
C9_2 P1_2 Ni1_2 106.60(13)
C11_2 P1_2 Ni1_2 110.94(13)
C15_2 P1_2 Ni1_2 119.56(15)
C10_2 P2_2 C25_2 105.6(2)
C10_2 P2_2 C21_2 102.61(18)
C25_2 P2_2 C21_2 109.71(18)
C10_2 P2_2 Ni1_2 106.98(12)
C25_2 P2_2 Ni1_2 111.67(15)
C21_2 P2_2 Ni1_2 118.98(14)
C10_2 C9_2 P1_2 113.7(3)
C10_2 C9_2 H9A_2 108.8
P1_2 C9_2 H9A_2 108.8
C10_2 C9_2 H9B_2 108.8
P1_2 C9_2 H9B_2 108.8
H9A_2 C9_2 H9B_2 107.7
C9_2 C10_2 P2_2 112.2(3)
C9_2 C10_2 H10A_2 109.2
P2_2 C10_2 H10A_2 109.2
C9_2 C10_2 H10B_2 109.2
P2_2 C10_2 H10B_2 109.2
H10A_2 C10_2 H10B_2 107.9
C12_2 C11_2 C13_2 109.3(3)
C12_2 C11_2 C14_2 106.8(4)
C13_2 C11_2 C14_2 108.6(3)
C12_2 C11_2 P1_2 113.0(3)
C13_2 C11_2 P1_2 112.9(3)
C14_2 C11_2 P1_2 105.9(3)
C11_2 C12_2 H12A_2 109.5
C11_2 C12_2 H12B_2 109.5
H12A_2 C12_2 H12B_2 109.5
C11_2 C12_2 H12C_2 109.5
H12A_2 C12_2 H12C_2 109.5
H12B_2 C12_2 H12C_2 109.5
C11_2 C13_2 H13A_2 109.5
C11_2 C13_2 H13B_2 109.5
H13A_2 C13_2 H13B_2 109.5
C11_2 C13_2 H13C_2 109.5
H13A_2 C13_2 H13C_2 109.5
H13B_2 C13_2 H13C_2 109.5
C11_2 C14_2 H14A_2 109.5
C11_2 C14_2 H14B_2 109.5
H14A_2 C14_2 H14B_2 109.5
C11_2 C14_2 H14C_2 109.5
H14A_2 C14_2 H14C_2 109.5
H14B_2 C14_2 H14C_2 109.5
C18_2 C15_2 C17_2 108.4(4)
C18_2 C15_2 C16_2 109.1(4)
C17_2 C15_2 C16_2 107.8(4)
C18_2 C15_2 P1_2 107.8(3)
C17_2 C15_2 P1_2 111.9(3)
C16_2 C15_2 P1_2 111.8(3)
C15_2 C16_2 H16A_2 109.5
C15_2 C16_2 H16B_2 109.5
H16A_2 C16_2 H16B_2 109.5
C15_2 C16_2 H16C_2 109.5
H16A_2 C16_2 H16C_2 109.5
H16B_2 C16_2 H16C_2 109.5
C15_2 C17_2 H17A_2 109.5
C15_2 C17_2 H17B_2 109.5
H17A_2 C17_2 H17B_2 109.5
C15_2 C17_2 H17C_2 109.5
H17A_2 C17_2 H17C_2 109.5
H17B_2 C17_2 H17C_2 109.5
C15_2 C18_2 H18A_2 109.5
C15_2 C18_2 H18B_2 109.5
H18A_2 C18_2 H18B_2 109.5
C15_2 C18_2 H18C_2 109.5
H18A_2 C18_2 H18C_2 109.5
H18B_2 C18_2 H18C_2 109.5
C24_2 C21_2 C23_2 108.1(3)
C24_2 C21_2 C22_2 108.4(3)
C23_2 C21_2 C22_2 108.5(4)
C24_2 C21_2 P2_2 112.6(3)
C23_2 C21_2 P2_2 107.8(3)
C22_2 C21_2 P2_2 111.3(3)
C21_2 C22_2 H22A_2 109.5
C21_2 C22_2 H22B_2 109.5
H22A_2 C22_2 H22B_2 109.5
C21_2 C22_2 H22C_2 109.5
H22A_2 C22_2 H22C_2 109.5
H22B_2 C22_2 H22C_2 109.5
C21_2 C23_2 H23A_2 109.5
C21_2 C23_2 H23B_2 109.5
H23A_2 C23_2 H23B_2 109.5
C21_2 C23_2 H23C_2 109.5
H23A_2 C23_2 H23C_2 109.5
H23B_2 C23_2 H23C_2 109.5
C21_2 C24_2 H24A_2 109.5
C21_2 C24_2 H24B_2 109.5
H24A_2 C24_2 H24B_2 109.5
C21_2 C24_2 H24C_2 109.5
H24A_2 C24_2 H24C_2 109.5
H24B_2 C24_2 H24C_2 109.5
C28_2 C25_2 C26_2 108.0(4)
C28_2 C25_2 C27_2 109.8(4)
C26_2 C25_2 C27_2 107.3(4)
C28_2 C25_2 P2_2 113.4(4)
C26_2 C25_2 P2_2 107.5(3)
C27_2 C25_2 P2_2 110.6(3)
C25_2 C26_2 H26A_2 109.5
C25_2 C26_2 H26B_2 109.5
H26A_2 C26_2 H26B_2 109.5
C25_2 C26_2 H26C_2 109.5
H26A_2 C26_2 H26C_2 109.5
H26B_2 C26_2 H26C_2 109.5
C25_2 C27_2 H27A_2 109.5
C25_2 C27_2 H27B_2 109.5
H27A_2 C27_2 H27B_2 109.5
C25_2 C27_2 H27C_2 109.5
H27A_2 C27_2 H27C_2 109.5
H27B_2 C27_2 H27C_2 109.5
C25_2 C28_2 H28A_2 109.5
C25_2 C28_2 H28B_2 109.5
H28A_2 C28_2 H28B_2 109.5
C25_2 C28_2 H28C_2 109.5
H28A_2 C28_2 H28C_2 109.5
H28B_2 C28_2 H28C_2 109.5

loop_
_geom_bond_atom_site_label_1
_geom_bond_atom_site_label_2
_geom_bond_distance
Ni1_1 P1_1 2.1975(10)
Ni1_1 Cl1_1 2.2018(10)
Ni1_1 P2_1 2.2037(10)
Ni1_1 Cl2_1 2.2125(11)
P1_1 C9_1 1.844(4)
P1_1 C15_1 1.898(4)
P1_1 C11_1 1.900(4)
P2_1 C10_1 1.844(4)
P2_1 C21B_1 1.898(17)
P2_1 C25_1 1.898(4)
P2_1 C21_1 1.90(2)
C9_1 C10_1 1.492(5)
C9_1 H9A_1 0.9900
C9_1 H9B_1 0.9900
C10_1 H10A_1 0.9900
C10_1 H10B_1 0.9900
C11_1 C14_1 1.520(6)
C11_1 C13_1 1.534(6)
C11_1 C12_1 1.537(6)
C12_1 H12A_1 0.9800
C12_1 H12B_1 0.9800
C12_1 H12C_1 0.9800
C13_1 H13A_1 0.9800
C13_1 H13B_1 0.9800
C13_1 H13C_1 0.9800
C14_1 H14A_1 0.9800
C14_1 H14B_1 0.9800
C14_1 H14C_1 0.9800
C15_1 C17_1 1.505(6)
C15_1 C16_1 1.531(7)
C15_1 C18_1 1.532(7)
C16_1 H16A_1 0.9800
C16_1 H16B_1 0.9800
C16_1 H16C_1 0.9800
C17_1 H17A_1 0.9800
C17_1 H17B_1 0.9800
C17_1 H17C_1 0.9800
C18_1 H18A_1 0.9800
C18_1 H18B_1 0.9800
C18_1 H18C_1 0.9800
C21_1 C23_1 1.533(12)
C21_1 C24_1 1.540(12)
C21_1 C22_1 1.550(12)
C22_1 H22A_1 0.9800
C22_1 H22B_1 0.9800
C22_1 H22C_1 0.9800
C23_1 H23A_1 0.9800
C23_1 H23B_1 0.9800
C23_1 H23C_1 0.9800
C24_1 H24A_1 0.9800
C24_1 H24B_1 0.9800
C24_1 H24C_1 0.9800
C21B_1 C23B_1 1.530(11)
C21B_1 C22B_1 1.542(10)
C21B_1 C24B_1 1.543(11)
C22B_1 H22D_1 0.9800
C22B_1 H22E_1 0.9800
C22B_1 H22F_1 0.9800
C23B_1 H23D_1 0.9800
C23B_1 H23E_1 0.9800
C23B_1 H23F_1 0.9800
C24B_1 H24D_1 0.9800
C24B_1 H24E_1 0.9800
C24B_1 H24F_1 0.9800
C25_1 C28_1 1.511(6)
C25_1 C26_1 1.519(7)
C25_1 C27_1 1.525(6)
C26_1 H26A_1 0.9800
C26_1 H26B_1 0.9800
C26_1 H26C_1 0.9800
C27_1 H27A_1 0.9800
C27_1 H27B_1 0.9800
C27_1 H27C_1 0.9800
C28_1 H28A_1 0.9800
C28_1 H28B_1 0.9800
C28_1 H28C_1 0.9800
Ni1_2 Cl1_2 2.1941(11)
Ni1_2 P1_2 2.1971(10)
Ni1_2 P2_2 2.2021(10)
Ni1_2 Cl2_2 2.2090(11)
P1_2 C9_2 1.835(4)
P1_2 C11_2 1.884(4)
P1_2 C15_2 1.897(4)
P2_2 C10_2 1.840(4)
P2_2 C25_2 1.894(4)
P2_2 C21_2 1.910(4)
C9_2 C10_2 1.534(5)
C9_2 H9A_2 0.9900
C9_2 H9B_2 0.9900
C10_2 H10A_2 0.9900
C10_2 H10B_2 0.9900
C11_2 C12_2 1.529(6)
C11_2 C13_2 1.533(5)
C11_2 C14_2 1.545(5)
C12_2 H12A_2 0.9800
C12_2 H12B_2 0.9800
C12_2 H12C_2 0.9800
C13_2 H13A_2 0.9800
C13_2 H13B_2 0.9800
C13_2 H13C_2 0.9800
C14_2 H14A_2 0.9800
C14_2 H14B_2 0.9800
C14_2 H14C_2 0.9800
C15_2 C18_2 1.524(6)
C15_2 C17_2 1.537(5)
C15_2 C16_2 1.540(7)
C16_2 H16A_2 0.9800
C16_2 H16B_2 0.9800
C16_2 H16C_2 0.9800
C17_2 H17A_2 0.9800
C17_2 H17B_2 0.9800
C17_2 H17C_2 0.9800
C18_2 H18A_2 0.9800
C18_2 H18B_2 0.9800
C18_2 H18C_2 0.9800
C21_2 C24_2 1.527(5)
C21_2 C23_2 1.537(6)
C21_2 C22_2 1.537(6)
C22_2 H22A_2 0.9800
C22_2 H22B_2 0.9800
C22_2 H22C_2 0.9800
C23_2 H23A_2 0.9800
C23_2 H23B_2 0.9800
C23_2 H23C_2 0.9800
C24_2 H24A_2 0.9800
C24_2 H24B_2 0.9800
C24_2 H24C_2 0.9800
C25_2 C28_2 1.532(6)
C25_2 C26_2 1.533(6)
C25_2 C27_2 1.537(7)
C26_2 H26A_2 0.9800
C26_2 H26B_2 0.9800
C26_2 H26C_2 0.9800
C27_2 H27A_2 0.9800
C27_2 H27B_2 0.9800
C27_2 H27C_2 0.9800
C28_2 H28A_2 0.9800
C28_2 H28B_2 0.9800
C28_2 H28C_2 0.9800

loop_
_geom_torsion_atom_site_label_1
_geom_torsion_atom_site_label_2
_geom_torsion_atom_site_label_3
_geom_torsion_atom_site_label_4
_geom_torsion
Cl1_1 Ni1_1 P1_1 C9_1 74.2(5)
P2_1 Ni1_1 P1_1 C9_1 -9.42(15)
Cl2_1 Ni1_1 P1_1 C9_1 173.27(15)
Cl1_1 Ni1_1 P1_1 C15_1 -169.1(5)
P2_1 Ni1_1 P1_1 C15_1 107.27(15)
Cl2_1 Ni1_1 P1_1 C15_1 -70.05(16)
Cl1_1 Ni1_1 P1_1 C11_1 -38.5(5)
P2_1 Ni1_1 P1_1 C11_1 -122.12(14)
Cl2_1 Ni1_1 P1_1 C11_1 60.56(15)
P1_1 Ni1_1 P2_1 C10_1 -8.71(15)
Cl1_1 Ni1_1 P2_1 C10_1 176.74(15)
Cl2_1 Ni1_1 P2_1 C10_1 92.4(9)
P1_1 Ni1_1 P2_1 C21B_1 109.9(4)
Cl1_1 Ni1_1 P2_1 C21B_1 -64.6(4)
Cl2_1 Ni1_1 P2_1 C21B_1 -149.0(10)
P1_1 Ni1_1 P2_1 C25_1 -121.33(15)
Cl1_1 Ni1_1 P2_1 C25_1 64.12(15)
Cl2_1 Ni1_1 P2_1 C25_1 -20.3(10)
P1_1 Ni1_1 P2_1 C21_1 104.6(5)
Cl1_1 Ni1_1 P2_1 C21_1 -70.0(5)
Cl2_1 Ni1_1 P2_1 C21_1 -154.3(10)
C15_1 P1_1 C9_1 C10_1 -92.8(3)
C11_1 P1_1 C9_1 C10_1 151.7(3)
Ni1_1 P1_1 C9_1 C10_1 31.3(3)
P1_1 C9_1 C10_1 P2_1 -40.4(4)
C21B_1 P2_1 C10_1 C9_1 -90.0(4)
C25_1 P2_1 C10_1 C9_1 152.4(3)
C21_1 P2_1 C10_1 C9_1 -95.2(5)
Ni1_1 P2_1 C10_1 C9_1 30.3(3)
C9_1 P1_1 C11_1 C14_1 157.8(3)
C15_1 P1_1 C11_1 C14_1 45.7(4)
Ni1_1 P1_1 C11_1 C14_1 -88.1(3)
C9_1 P1_1 C11_1 C13_1 34.5(4)
C15_1 P1_1 C11_1 C13_1 -77.7(4)
Ni1_1 P1_1 C11_1 C13_1 148.5(3)
C9_1 P1_1 C11_1 C12_1 -84.2(3)
C15_1 P1_1 C11_1 C12_1 163.6(3)
Ni1_1 P1_1 C11_1 C12_1 29.8(3)
C9_1 P1_1 C15_1 C17_1 174.3(4)
C11_1 P1_1 C15_1 C17_1 -75.1(4)
Ni1_1 P1_1 C15_1 C17_1 57.6(4)
C9_1 P1_1 C15_1 C16_1 -62.5(4)
C11_1 P1_1 C15_1 C16_1 48.2(4)
Ni1_1 P1_1 C15_1 C16_1 -179.1(3)
C9_1 P1_1 C15_1 C18_1 54.0(4)
C11_1 P1_1 C15_1 C18_1 164.6(3)
Ni1_1 P1_1 C15_1 C18_1 -62.7(3)
C10_1 P2_1 C21_1 C23_1 57.0(9)
C21B_1 P2_1 C21_1 C23_1 -91(4)
C25_1 P2_1 C21_1 C23_1 164.2(8)
Ni1_1 P2_1 C21_1 C23_1 -58.8(10)
C10_1 P2_1 C21_1 C24_1 175.2(9)
C21B_1 P2_1 C21_1 C24_1 27(3)
C25_1 P2_1 C21_1 C24_1 -77.6(10)
Ni1_1 P2_1 C21_1 C24_1 59.4(10)
C10_1 P2_1 C21_1 C22_1 -62.7(10)
C21B_1 P2_1 C21_1 C22_1 149(5)
C25_1 P2_1 C21_1 C22_1 44.5(11)
Ni1_1 P2_1 C21_1 C22_1 -178.5(8)
C10_1 P2_1 C21B_1 C23B_1 87.0(7)
C25_1 P2_1 C21B_1 C23B_1 -161.1(6)
C21_1 P2_1 C21B_1 C23B_1 120(4)
Ni1_1 P2_1 C21B_1 C23B_1 -29.7(7)
C10_1 P2_1 C21B_1 C22B_1 -30.0(8)
C25_1 P2_1 C21B_1 C22B_1 81.9(8)
C21_1 P2_1 C21B_1 C22B_1 3(3)
Ni1_1 P2_1 C21B_1 C22B_1 -146.7(7)
C10_1 P2_1 C21B_1 C24B_1 -151.5(7)
C25_1 P2_1 C21B_1 C24B_1 -39.6(8)
C21_1 P2_1 C21B_1 C24B_1 -118(4)
Ni1_1 P2_1 C21B_1 C24B_1 91.8(7)
C10_1 P2_1 C25_1 C28_1 47.9(4)
C21B_1 P2_1 C25_1 C28_1 -68.3(5)
C21_1 P2_1 C25_1 C28_1 -58.7(6)
Ni1_1 P2_1 C25_1 C28_1 162.6(3)
C10_1 P2_1 C25_1 C26_1 -72.9(4)
C21B_1 P2_1 C25_1 C26_1 170.9(5)
C21_1 P2_1 C25_1 C26_1 -179.4(6)
Ni1_1 P2_1 C25_1 C26_1 41.9(4)
C10_1 P2_1 C25_1 C27_1 172.0(4)
C21B_1 P2_1 C25_1 C27_1 55.8(6)
C21_1 P2_1 C25_1 C27_1 65.5(7)
Ni1_1 P2_1 C25_1 C27_1 -73.2(4)
Cl1_2 Ni1_2 P1_2 C9_2 100.8(4)
P2_2 Ni1_2 P1_2 C9_2 7.60(16)
Cl2_2 Ni1_2 P1_2 C9_2 -166.30(16)
Cl1_2 Ni1_2 P1_2 C11_2 -14.1(4)
P2_2 Ni1_2 P1_2 C11_2 -107.33(14)
Cl2_2 Ni1_2 P1_2 C11_2 78.77(14)
Cl1_2 Ni1_2 P1_2 C15_2 -144.1(3)
P2_2 Ni1_2 P1_2 C15_2 122.69(15)
Cl2_2 Ni1_2 P1_2 C15_2 -51.21(15)
Cl1_2 Ni1_2 P2_2 C10_2 -163.95(16)
P1_2 Ni1_2 P2_2 C10_2 8.64(16)
Cl2_2 Ni1_2 P2_2 C10_2 106.5(4)
Cl1_2 Ni1_2 P2_2 C25_2 80.95(15)
P1_2 Ni1_2 P2_2 C25_2 -106.47(15)
Cl2_2 Ni1_2 P2_2 C25_2 -8.6(5)
Cl1_2 Ni1_2 P2_2 C21_2 -48.47(15)
P1_2 Ni1_2 P2_2 C21_2 124.11(15)
Cl2_2 Ni1_2 P2_2 C21_2 -138.0(4)
C11_2 P1_2 C9_2 C10_2 91.7(3)
C15_2 P1_2 C9_2 C10_2 -152.8(3)
Ni1_2 P1_2 C9_2 C10_2 -26.6(4)
P1_2 C9_2 C10_2 P2_2 34.9(4)
C25_2 P2_2 C10_2 C9_2 92.2(3)
C21_2 P2_2 C10_2 C9_2 -152.9(3)
Ni1_2 P2_2 C10_2 C9_2 -26.9(4)
C9_2 P1_2 C11_2 C12_2 -176.2(3)
C15_2 P1_2 C11_2 C12_2 73.9(3)
Ni1_2 P1_2 C11_2 C12_2 -60.9(3)
C9_2 P1_2 C11_2 C13_2 59.1(3)
C15_2 P1_2 C11_2 C13_2 -50.8(3)
Ni1_2 P1_2 C11_2 C13_2 174.4(2)
C9_2 P1_2 C11_2 C14_2 -59.6(4)
C15_2 P1_2 C11_2 C14_2 -169.6(3)
Ni1_2 P1_2 C11_2 C14_2 55.7(4)
C9_2 P1_2 C15_2 C18_2 84.4(4)
C11_2 P1_2 C15_2 C18_2 -163.3(3)
Ni1_2 P1_2 C15_2 C18_2 -33.0(4)
C9_2 P1_2 C15_2 C17_2 -156.5(3)
C11_2 P1_2 C15_2 C17_2 -44.2(4)
Ni1_2 P1_2 C15_2 C17_2 86.2(3)
C9_2 P1_2 C15_2 C16_2 -35.5(4)
C11_2 P1_2 C15_2 C16_2 76.8(3)
Ni1_2 P1_2 C15_2 C16_2 -152.9(3)
C10_2 P2_2 C21_2 C24_2 -157.1(3)
C25_2 P2_2 C21_2 C24_2 -45.2(4)
Ni1_2 P2_2 C21_2 C24_2 85.1(3)
C10_2 P2_2 C21_2 C23_2 83.8(3)
C25_2 P2_2 C21_2 C23_2 -164.3(3)
Ni1_2 P2_2 C21_2 C23_2 -34.0(3)
C10_2 P2_2 C21_2 C22_2 -35.2(4)
C25_2 P2_2 C21_2 C22_2 76.8(4)
Ni1_2 P2_2 C21_2 C22_2 -152.9(3)
C10_2 P2_2 C25_2 C28_2 66.5(3)
C21_2 P2_2 C25_2 C28_2 -43.4(4)
Ni1_2 P2_2 C25_2 C28_2 -177.6(3)
C10_2 P2_2 C25_2 C26_2 -52.9(4)
C21_2 P2_2 C25_2 C26_2 -162.8(3)
Ni1_2 P2_2 C25_2 C26_2 63.1(3)
C10_2 P2_2 C25_2 C27_2 -169.7(3)
C21_2 P2_2 C25_2 C27_2 80.4(4)
Ni1_2 P2_2 C25_2 C27_2 -53.7(3)
